data_4315167
loop_
_publ_author_name
'Shubhankar Kumar Bose'
'K. Geetharani'
'V. Ramkumar'
'Babu Varghese'
'Sundargopal Ghosh'

_publ_section_title
;
 Chemistry of Vanadaboranes: Synthesis, Structures, and Characterization
 of Organovanadium Sulfide Clusters with Disulfido Linkage
;
_journal_name_full 'Inorganic Chemistry'
_journal_page_first 2881
_journal_page_last 2888
_journal_paper_doi 10.1021/ic9023597
_journal_volume 49
_journal_year 2010
_chemical_formula_sum 'C22 H26 B4 S2 V2'
_chemical_formula_weight 499.71
_chemical_name_systematic
;

 ?

;
_space_group_IT_number 61
_symmetry_cell_setting orthorhombic
_symmetry_space_group_name_Hall '-P 2ac 2ab'
_symmetry_space_group_name_H-M 'P b c a'
_atom_sites_solution_hydrogens geom
_atom_sites_solution_primary direct
_atom_sites_solution_secondary difmap
_audit_creation_method SHELXL-97
_cell_angle_alpha 90.00
_cell_angle_beta 90.00
_cell_angle_gamma 90.00
_cell_formula_units_Z 4
_cell_length_a 9.8140(18)
_cell_length_b 11.7167(15)
_cell_length_c 19.958(3)
_cell_measurement_reflns_used 459
_cell_measurement_temperature 173(2)
_cell_measurement_theta_max 23.06
_cell_measurement_theta_min 4.03
_cell_volume 2294.9(6)
_computing_cell_refinement 'APEXII/SAINT, Bruker,2004'
_computing_data_collection 'APEXII, Bruker,2004'
_computing_data_reduction 'SAINT PLUS/XPREP, Bruker,2004'
_computing_molecular_graphics 'ORTEP-3 (Farrugia, 1997)'
_computing_publication_material 'SHELXL-97 (Sheldrick, 1997)'
_computing_structure_refinement 'SHELXL-97 (Sheldrick, 1997)'
_computing_structure_solution 'SHELXS-97 (Sheldrick, 1997)'
_diffrn_ambient_temperature 173(2)
_diffrn_measured_fraction_theta_full 0.823
_diffrn_measured_fraction_theta_max 0.705
_diffrn_measurement_device_type 'Bruker ApexII CCD area detector'
_diffrn_measurement_method 'phi and omega scans'
_diffrn_radiation_monochromator graphite
_diffrn_radiation_source 'fine-focus sealed tube'
_diffrn_radiation_type MoK\a
_diffrn_radiation_wavelength 0.71073
_diffrn_reflns_av_R_equivalents 0.0954
_diffrn_reflns_av_sigmaI/netI 0.1083
_diffrn_reflns_limit_h_max 10
_diffrn_reflns_limit_h_min -8
_diffrn_reflns_limit_k_max 12
_diffrn_reflns_limit_k_min -13
_diffrn_reflns_limit_l_max 24
_diffrn_reflns_limit_l_min -22
_diffrn_reflns_number 5682
_diffrn_reflns_theta_full 25.00
_diffrn_reflns_theta_max 26.85
_diffrn_reflns_theta_min 2.04
_exptl_absorpt_coefficient_mu 1.003
_exptl_absorpt_correction_T_max 0.9422
_exptl_absorpt_correction_T_min 0.8094
_exptl_absorpt_correction_type multi-scan
_exptl_absorpt_process_details 'SADABS (Bruker,1999)'
_exptl_crystal_colour metallic
_exptl_crystal_density_diffrn 1.435
_exptl_crystal_density_method 'not measured'
_exptl_crystal_description Square
_exptl_crystal_F_000 1008
_exptl_crystal_size_max 0.22
_exptl_crystal_size_mid 0.18
_exptl_crystal_size_min 0.06
_refine_diff_density_max 0.660
_refine_diff_density_min -0.955
_refine_diff_density_rms 0.202
_refine_ls_extinction_method none
_refine_ls_goodness_of_fit_ref 1.025
_refine_ls_hydrogen_treatment mixed
_refine_ls_matrix_type full
_refine_ls_number_parameters 148
_refine_ls_number_reflns 1740
_refine_ls_number_restraints 0
_refine_ls_restrained_S_all 1.025
_refine_ls_R_factor_all 0.1178
_refine_ls_R_factor_gt 0.0597
_refine_ls_shift/su_max 0.000
_refine_ls_shift/su_mean 0.000
_refine_ls_structure_factor_coef Fsqd
_refine_ls_weighting_details 'calc w=1/[\s^2^(Fo^2^)+(0.1076P)^2^+0.0000P] where P=(Fo^2^+2Fc^2^)/3'
_refine_ls_weighting_scheme calc
_refine_ls_wR_factor_gt 0.1397
_refine_ls_wR_factor_ref 0.1966
_reflns_number_gt 1038
_reflns_number_total 1740
_reflns_threshold_expression >2sigma(I)
_cod_data_source_file ic9023597_si_001_3.cif
_cod_data_source_block new
_cod_depositor_comments
;
The following automatic conversions were performed:

'_symmetry_cell_setting' value 'Orthorhombic' changed to
'orthorhombic' according to the built-in table from CIF Core
dictionary named 'cif_core.dic' version 2.4.1 from 2010-06-29.

Automatic conversion script
Id: cif_fix_values 1646 2011-03-28 12:23:43Z adriana 
;
_cod_database_code 4315167

loop_
_symmetry_equiv_pos_as_xyz
'x, y, z'
'-x+1/2, -y, z+1/2'
'-x, y+1/2, -z+1/2'
'x+1/2, -y+1/2, -z'
'-x, -y, -z'
'x-1/2, y, -z-1/2'
'x, -y-1/2, z-1/2'
'-x-1/2, y-1/2, z'

loop_
_atom_site_label
_atom_site_type_symbol
_atom_site_fract_x
_atom_site_fract_y
_atom_site_fract_z
_atom_site_U_iso_or_equiv
_atom_site_adp_type
_atom_site_occupancy
_atom_site_symmetry_multiplicity
_atom_site_calc_flag
_atom_site_refinement_flags
_atom_site_disorder_assembly
_atom_site_disorder_group
H2C H 0.974(9) 0.036(6) 0.399(3) 0.04(2) Uiso 1 1 d . . .
B1 B 1.0376(10) 0.1515(7) 0.5154(4) 0.020(2) Uani 1 1 d . . .
B2 B 0.9284(10) 0.1145(7) 0.4476(4) 0.017(2) Uani 1 1 d . . .
C1 C 1.2331(9) 0.0655(6) 0.3688(3) 0.026(2) Uani 1 1 d . . .
H1 H 1.1995 0.1280 0.3433 0.031 Uiso 1 1 calc R . .
C2 C 1.3179(8) 0.0715(6) 0.4249(4) 0.0233(19) Uani 1 1 d . . .
H2 H 1.3531 0.1396 0.4441 0.028 Uiso 1 1 calc R . .
C3 C 1.3424(9) -0.0396(7) 0.4483(4) 0.028(2) Uani 1 1 d . . .
H3 H 1.3960 -0.0593 0.4862 0.033 Uiso 1 1 calc R . .
C4 C 1.2756(9) -0.1148(7) 0.4070(4) 0.034(2) Uani 1 1 d . . .
H4 H 1.2756 -0.1955 0.4112 0.041 Uiso 1 1 calc R . .
C5 C 1.2071(9) -0.0514(7) 0.3574(4) 0.034(2) Uani 1 1 d . . .
H5 H 1.1529 -0.0821 0.3223 0.041 Uiso 1 1 calc R . .
C6 C 0.7318(8) 0.1970(6) 0.3497(3) 0.0156(17) Uani 1 1 d . . .
C7 C 0.6785(8) 0.0868(6) 0.3499(3) 0.0212(19) Uani 1 1 d . . .
H7 H 0.7176 0.0308 0.3784 0.025 Uiso 1 1 calc R . .
C8 C 0.5715(9) 0.0578(7) 0.3102(3) 0.027(2) Uani 1 1 d . . .
H8 H 0.5374 -0.0180 0.3113 0.032 Uiso 1 1 calc R . .
C9 C 0.5113(9) 0.1370(7) 0.2681(4) 0.029(2) Uani 1 1 d . . .
H9 H 0.4356 0.1170 0.2409 0.035 Uiso 1 1 calc R . .
C10 C 0.5654(10) 0.2477(7) 0.2667(4) 0.033(2) Uani 1 1 d . . .
H10 H 0.5268 0.3031 0.2377 0.039 Uiso 1 1 calc R . .
C11 C 0.6727(9) 0.2767(6) 0.3066(3) 0.024(2) Uani 1 1 d . . .
H11 H 0.7077 0.3523 0.3051 0.029 Uiso 1 1 calc R . .
S1 S 0.8676(2) 0.24433(14) 0.40192(8) 0.0188(5) Uani 1 1 d . . .
V1 V 1.11424(13) -0.00663(9) 0.45706(5) 0.0145(4) Uani 1 1 d . . .
H1B H 1.047(7) 0.244(5) 0.520(3) 0.015(17) Uiso 1 1 d . . .
H2B H 0.831(9) 0.064(6) 0.462(3) 0.03(2) Uiso 1 1 d . . .

loop_
_atom_site_aniso_label
_atom_site_aniso_U_11
_atom_site_aniso_U_22
_atom_site_aniso_U_33
_atom_site_aniso_U_23
_atom_site_aniso_U_13
_atom_site_aniso_U_12
B1 0.023(7) 0.011(4) 0.024(5) 0.001(3) -0.002(4) -0.009(4)
B2 0.010(6) 0.021(5) 0.020(4) 0.006(3) -0.001(4) 0.003(4)
C1 0.024(6) 0.026(4) 0.029(4) 0.004(3) 0.010(4) 0.002(4)
C2 0.012(5) 0.020(4) 0.038(4) 0.002(3) 0.006(4) -0.003(3)
C3 0.006(5) 0.034(5) 0.044(5) 0.008(4) 0.005(4) 0.006(4)
C4 0.025(6) 0.015(4) 0.062(6) 0.000(4) 0.020(5) 0.005(4)
C5 0.023(6) 0.049(5) 0.030(4) -0.020(4) 0.013(4) -0.011(5)
C6 0.012(5) 0.019(4) 0.016(4) 0.003(3) 0.002(3) 0.008(3)
C7 0.019(6) 0.021(4) 0.024(4) -0.001(3) -0.001(4) 0.002(3)
C8 0.029(6) 0.028(4) 0.024(4) -0.002(3) 0.004(4) -0.004(4)
C9 0.018(6) 0.048(5) 0.021(4) -0.005(4) -0.006(4) 0.008(4)
C10 0.031(6) 0.035(5) 0.032(4) -0.002(4) -0.009(4) 0.016(4)
C11 0.022(6) 0.019(4) 0.032(4) -0.002(3) 0.003(4) 0.004(3)
S1 0.0180(13) 0.0129(9) 0.0255(9) 0.0028(7) -0.0028(9) 0.0004(9)
V1 0.0122(9) 0.0120(7) 0.0193(6) 0.0000(5) -0.0010(5) 0.0006(5)

loop_
_atom_type_symbol
_atom_type_description
_atom_type_scat_dispersion_real
_atom_type_scat_dispersion_imag
_atom_type_scat_source
C C 0.0033 0.0016 'International Tables Vol C Tables 4.2.6.8 and 6.1.1.4'
H H 0.0000 0.0000 'International Tables Vol C Tables 4.2.6.8 and 6.1.1.4'
B B 0.0013 0.0007 'International Tables Vol C Tables 4.2.6.8 and 6.1.1.4'
S S 0.1246 0.1234 'International Tables Vol C Tables 4.2.6.8 and 6.1.1.4'
V V 0.3005 0.5294 'International Tables Vol C Tables 4.2.6.8 and 6.1.1.4'

loop_
_geom_angle_atom_site_label_1
_geom_angle_atom_site_label_2
_geom_angle_atom_site_label_3
_geom_angle
_geom_angle_site_symmetry_1
_geom_angle_site_symmetry_3
_geom_angle_publ_flag
B2 B1 V1 67.5(4) . . ?
B2 B1 V1 67.4(4) . 5_756 ?
V1 B1 V1 75.1(2) . 5_756 ?
B2 B1 H1B 111(4) . . ?
V1 B1 H1B 145(4) . . ?
V1 B1 H1B 139(4) 5_756 . ?
B1 B2 S1 111.4(5) . . ?
B1 B2 V1 67.3(4) . . ?
S1 B2 V1 142.0(5) . . ?
B1 B2 V1 67.5(4) . 5_756 ?
S1 B2 V1 141.7(5) . 5_756 ?
V1 B2 V1 75.0(2) . 5_756 ?
B1 B2 H2C 119(3) . . ?
S1 B2 H2C 107(3) . . ?
V1 B2 H2C 54(3) . . ?
V1 B2 H2C 106(3) 5_756 . ?
B1 B2 H2B 116(3) . . ?
S1 B2 H2B 106(4) . . ?
V1 B2 H2B 108(4) . . ?
V1 B2 H2B 51(3) 5_756 . ?
H2C B2 H2B 96(5) . . ?
C2 C1 C5 106.6(7) . . ?
C2 C1 V1 72.7(4) . . ?
C5 C1 V1 70.9(4) . . ?
C2 C1 H1 126.7 . . ?
C5 C1 H1 126.7 . . ?
V1 C1 H1 121.5 . . ?
C1 C2 C3 108.8(7) . . ?
C1 C2 V1 71.6(5) . . ?
C3 C2 V1 71.7(5) . . ?
C1 C2 H2 125.6 . . ?
C3 C2 H2 125.6 . . ?
V1 C2 H2 122.7 . . ?
C4 C3 C2 108.3(7) . . ?
C4 C3 V1 71.7(5) . . ?
C2 C3 V1 72.5(5) . . ?
C4 C3 H3 125.9 . . ?
C2 C3 H3 125.9 . . ?
V1 C3 H3 121.6 . . ?
C3 C4 C5 108.2(7) . . ?
C3 C4 V1 73.1(5) . . ?
C5 C4 V1 71.4(5) . . ?
C3 C4 H4 125.9 . . ?
C5 C4 H4 125.9 . . ?
V1 C4 H4 121.3 . . ?
C4 C5 C1 108.1(7) . . ?
C4 C5 V1 72.2(4) . . ?
C1 C5 V1 72.8(4) . . ?
C4 C5 H5 125.9 . . ?
C1 C5 H5 125.9 . . ?
V1 C5 H5 120.9 . . ?
C7 C6 C11 117.7(7) . . ?
C7 C6 S1 124.6(5) . . ?
C11 C6 S1 117.6(6) . . ?
C8 C7 C6 121.4(7) . . ?
C8 C7 H7 119.3 . . ?
C6 C7 H7 119.3 . . ?
C7 C8 C9 121.1(7) . . ?
C7 C8 H8 119.5 . . ?
C9 C8 H8 119.5 . . ?
C8 C9 C10 118.1(8) . . ?
C8 C9 H9 121.0 . . ?
C10 C9 H9 121.0 . . ?
C11 C10 C9 120.8(7) . . ?
C11 C10 H10 119.6 . . ?
C9 C10 H10 119.6 . . ?
C10 C11 C6 120.9(7) . . ?
C10 C11 H11 119.5 . . ?
C6 C11 H11 119.5 . . ?
C6 S1 B2 105.7(4) . . ?
C5 V1 C4 36.4(3) . . ?
C5 V1 C1 36.4(3) . . ?
C4 V1 C1 60.5(3) . . ?
C5 V1 C3 59.7(3) . . ?
C4 V1 C3 35.2(3) . . ?
C1 V1 C3 60.0(3) . . ?
C5 V1 C2 59.5(3) . . ?
C4 V1 C2 59.3(3) . . ?
C1 V1 C2 35.6(3) . . ?
C3 V1 C2 35.8(3) . . ?
C5 V1 B1 139.8(3) . . ?
C4 V1 B1 154.0(3) . . ?
C1 V1 B1 105.0(3) . . ?
C3 V1 B1 119.6(3) . . ?
C2 V1 B1 96.0(3) . . ?
C5 V1 B2 112.9(3) . . ?
C4 V1 B2 149.1(3) . . ?
C1 V1 B2 96.5(3) . . ?
C3 V1 B2 150.5(3) . . ?
C2 V1 B2 114.8(3) . . ?
B1 V1 B2 45.2(3) . . ?
C5 V1 B2 132.1(3) . 5_756 ?
C4 V1 B2 100.6(3) . 5_756 ?
C1 V1 B2 158.2(3) . 5_756 ?
C3 V1 B2 98.5(3) . 5_756 ?
C2 V1 B2 127.2(3) . 5_756 ?
B1 V1 B2 88.0(3) . 5_756 ?
B2 V1 B2 105.0(2) . 5_756 ?
C5 V1 B1 107.3(3) . 5_756 ?
C4 V1 B1 98.3(3) . 5_756 ?
C1 V1 B1 141.5(3) . 5_756 ?
C3 V1 B1 121.6(3) . 5_756 ?
C2 V1 B1 156.6(3) . 5_756 ?
B1 V1 B1 104.9(3) . 5_756 ?
B2 V1 B1 87.8(3) . 5_756 ?
B2 V1 B1 45.1(3) 5_756 5_756 ?
C5 V1 V1 150.5(2) . 5_756 ?
C4 V1 V1 148.7(2) . 5_756 ?
C1 V1 V1 148.8(2) . 5_756 ?
C3 V1 V1 146.6(2) . 5_756 ?
C2 V1 V1 147.2(2) . 5_756 ?
B1 V1 V1 52.6(2) . 5_756 ?
B2 V1 V1 52.5(2) . 5_756 ?
B2 V1 V1 52.4(2) 5_756 5_756 ?
B1 V1 V1 52.3(2) 5_756 5_756 ?
C5 V1 H2C 79(2) . . ?
C4 V1 H2C 113(2) . . ?
C1 V1 H2C 78(2) . . ?
C3 V1 H2C 136(2) . . ?
C2 V1 H2C 111(2) . . ?
B1 V1 H2C 82(2) . . ?
B2 V1 H2C 37(2) . . ?
B2 V1 H2C 121(2) 5_756 . ?
B1 V1 H2C 83(2) 5_756 . ?
V1 V1 H2C 77(2) 5_756 . ?

loop_
_geom_bond_atom_site_label_1
_geom_bond_atom_site_label_2
_geom_bond_distance
_geom_bond_site_symmetry_2
_geom_bond_publ_flag
B1 B2 1.781(12) . ?
B1 V1 2.314(9) . ?
B1 V1 2.325(9) 5_756 ?
B1 H1B 1.10(6) . ?
B2 S1 1.871(8) . ?
B2 V1 2.319(9) . ?
B2 V1 2.322(8) 5_756 ?
B2 H2C 1.41(7) . ?
B2 H2B 1.16(8) . ?
C1 C2 1.397(11) . ?
C1 C5 1.412(11) . ?
C1 V1 2.276(7) . ?
C1 H1 0.9500 . ?
C2 C3 1.403(11) . ?
C2 V1 2.290(8) . ?
C2 H2 0.9500 . ?
C3 C4 1.373(11) . ?
C3 V1 2.279(8) . ?
C3 H3 0.9500 . ?
C4 C5 1.409(12) . ?
C4 V1 2.261(8) . ?
C4 H4 0.9500 . ?
C5 V1 2.251(7) . ?
C5 H5 0.9500 . ?
C6 C7 1.393(10) . ?
C6 C11 1.396(10) . ?
C6 S1 1.780(8) . ?
C7 C8 1.359(11) . ?
C7 H7 0.9500 . ?
C8 C9 1.384(10) . ?
C8 H8 0.9500 . ?
C9 C10 1.401(11) . ?
C9 H9 0.9500 . ?
C10 C11 1.363(12) . ?
C10 H10 0.9500 . ?
C11 H11 0.9500 . ?
V1 B2 2.322(8) 5_756 ?
V1 B1 2.325(9) 5_756 ?
V1 V1 2.827(2) 5_756 ?
V1 H2C 1.87(8) . ?

loop_
_geom_torsion_atom_site_label_1
_geom_torsion_atom_site_label_2
_geom_torsion_atom_site_label_3
_geom_torsion_atom_site_label_4
_geom_torsion
_geom_torsion_site_symmetry_1
_geom_torsion_site_symmetry_2
_geom_torsion_site_symmetry_3
_geom_torsion_site_symmetry_4
_geom_torsion_publ_flag
V1 B1 B2 S1 -138.9(5) . . . . ?
V1 B1 B2 S1 138.6(5) 5_756 . . . ?
V1 B1 B2 V1 -82.6(2) 5_756 . . . ?
V1 B1 B2 V1 82.6(2) . . . 5_756 ?
C5 C1 C2 C3 -0.8(9) . . . . ?
V1 C1 C2 C3 62.4(5) . . . . ?
C5 C1 C2 V1 -63.2(5) . . . . ?
C1 C2 C3 C4 0.8(9) . . . . ?
V1 C2 C3 C4 63.2(6) . . . . ?
C1 C2 C3 V1 -62.4(6) . . . . ?
C2 C3 C4 C5 -0.5(9) . . . . ?
V1 C3 C4 C5 63.2(6) . . . . ?
C2 C3 C4 V1 -63.8(6) . . . . ?
C3 C4 C5 C1 0.0(10) . . . . ?
V1 C4 C5 C1 64.4(6) . . . . ?
C3 C4 C5 V1 -64.3(6) . . . . ?
C2 C1 C5 C4 0.5(9) . . . . ?
V1 C1 C5 C4 -64.0(6) . . . . ?
C2 C1 C5 V1 64.4(5) . . . . ?
C11 C6 C7 C8 -0.7(11) . . . . ?
S1 C6 C7 C8 177.8(6) . . . . ?
C6 C7 C8 C9 -0.2(12) . . . . ?
C7 C8 C9 C10 1.1(12) . . . . ?
C8 C9 C10 C11 -1.1(12) . . . . ?
C9 C10 C11 C6 0.2(12) . . . . ?
C7 C6 C11 C10 0.7(11) . . . . ?
S1 C6 C11 C10 -177.9(6) . . . . ?
C7 C6 S1 B2 5.3(7) . . . . ?
C11 C6 S1 B2 -176.3(6) . . . . ?
B1 B2 S1 C6 -166.9(5) . . . . ?
V1 B2 S1 C6 113.2(7) . . . . ?
V1 B2 S1 C6 -86.5(7) 5_756 . . . ?
C1 C5 V1 C4 -116.2(7) . . . . ?
C4 C5 V1 C1 116.2(7) . . . . ?
C4 C5 V1 C3 36.7(5) . . . . ?
C1 C5 V1 C3 -79.5(5) . . . . ?
C4 C5 V1 C2 78.5(5) . . . . ?
C1 C5 V1 C2 -37.8(5) . . . . ?
C4 C5 V1 B1 137.9(6) . . . . ?
C1 C5 V1 B1 21.6(8) . . . . ?
C4 C5 V1 B2 -175.3(5) . . . . ?
C1 C5 V1 B2 68.4(6) . . . . ?
C4 C5 V1 B2 -35.9(7) . . . 5_756 ?
C1 C5 V1 B2 -152.1(5) . . . 5_756 ?
C4 C5 V1 B1 -80.3(5) . . . 5_756 ?
C1 C5 V1 B1 163.5(5) . . . 5_756 ?
C4 C5 V1 V1 -121.8(5) . . . 5_756 ?
C1 C5 V1 V1 122.0(5) . . . 5_756 ?
C3 C4 V1 C5 116.5(7) . . . . ?
C3 C4 V1 C1 78.8(5) . . . . ?
C5 C4 V1 C1 -37.7(5) . . . . ?
C5 C4 V1 C3 -116.5(7) . . . . ?
C3 C4 V1 C2 37.4(4) . . . . ?
C5 C4 V1 C2 -79.1(5) . . . . ?
C3 C4 V1 B1 17.7(9) . . . . ?
C5 C4 V1 B1 -98.8(8) . . . . ?
C3 C4 V1 B2 124.9(7) . . . . ?
C5 C4 V1 B2 8.4(9) . . . . ?
C3 C4 V1 B2 -89.8(5) . . . 5_756 ?
C5 C4 V1 B2 153.7(5) . . . 5_756 ?
C3 C4 V1 B1 -135.4(5) . . . 5_756 ?
C5 C4 V1 B1 108.1(5) . . . 5_756 ?
C3 C4 V1 V1 -117.2(5) . . . 5_756 ?
C5 C4 V1 V1 126.3(5) . . . 5_756 ?
C2 C1 V1 C5 -115.1(7) . . . . ?
C2 C1 V1 C4 -77.4(5) . . . . ?
C5 C1 V1 C4 37.7(5) . . . . ?
C2 C1 V1 C3 -36.6(5) . . . . ?
C5 C1 V1 C3 78.5(6) . . . . ?
C5 C1 V1 C2 115.1(7) . . . . ?
C2 C1 V1 B1 79.2(5) . . . . ?
C5 C1 V1 B1 -165.7(5) . . . . ?
C2 C1 V1 B2 124.4(5) . . . . ?
C5 C1 V1 B2 -120.4(5) . . . . ?
C2 C1 V1 B2 -45.8(9) . . . 5_756 ?
C5 C1 V1 B2 69.3(10) . . . 5_756 ?
C2 C1 V1 B1 -140.9(5) . . . 5_756 ?
C5 C1 V1 B1 -25.8(8) . . . 5_756 ?
C2 C1 V1 V1 118.7(5) . . . 5_756 ?
C5 C1 V1 V1 -126.2(5) . . . 5_756 ?
C4 C3 V1 C5 -38.0(4) . . . . ?
C2 C3 V1 C5 78.8(5) . . . . ?
C2 C3 V1 C4 116.8(7) . . . . ?
C4 C3 V1 C1 -80.3(5) . . . . ?
C2 C3 V1 C1 36.5(4) . . . . ?
C4 C3 V1 C2 -116.8(7) . . . . ?
C4 C3 V1 B1 -171.2(5) . . . . ?
C2 C3 V1 B1 -54.4(5) . . . . ?
C4 C3 V1 B2 -121.2(6) . . . . ?
C2 C3 V1 B2 -4.4(8) . . . . ?
C4 C3 V1 B2 96.3(5) . . . 5_756 ?
C2 C3 V1 B2 -146.9(5) . . . 5_756 ?
C4 C3 V1 B1 54.6(6) . . . 5_756 ?
C2 C3 V1 B1 171.4(4) . . . 5_756 ?
C4 C3 V1 V1 122.9(5) . . . 5_756 ?
C2 C3 V1 V1 -120.4(4) . . . 5_756 ?
C1 C2 V1 C5 38.5(5) . . . . ?
C3 C2 V1 C5 -79.3(5) . . . . ?
C1 C2 V1 C4 81.1(5) . . . . ?
C3 C2 V1 C4 -36.8(5) . . . . ?
C3 C2 V1 C1 -117.9(7) . . . . ?
C1 C2 V1 C3 117.9(7) . . . . ?
C1 C2 V1 B1 -107.5(5) . . . . ?
C3 C2 V1 B1 134.7(5) . . . . ?
C1 C2 V1 B2 -64.5(5) . . . . ?
C3 C2 V1 B2 177.6(5) . . . . ?
C1 C2 V1 B2 160.5(4) . . . 5_756 ?
C3 C2 V1 B2 42.6(6) . . . 5_756 ?
C1 C2 V1 B1 99.2(8) . . . 5_756 ?
C3 C2 V1 B1 -18.7(10) . . . 5_756 ?
C1 C2 V1 V1 -123.1(4) . . . 5_756 ?
C3 C2 V1 V1 119.0(5) . . . 5_756 ?
B2 B1 V1 C5 71.1(6) . . . . ?
V1 B1 V1 C5 142.4(4) 5_756 . . . ?
B2 B1 V1 C4 136.3(7) . . . . ?
V1 B1 V1 C4 -152.4(6) 5_756 . . . ?
B2 B1 V1 C1 84.2(4) . . . . ?
V1 B1 V1 C1 155.5(3) 5_756 . . . ?
B2 B1 V1 C3 147.9(4) . . . . ?
V1 B1 V1 C3 -140.8(3) 5_756 . . . ?
B2 B1 V1 C2 119.3(4) . . . . ?
V1 B1 V1 C2 -169.4(2) 5_756 . . . ?
V1 B1 V1 B2 71.3(4) 5_756 . . . ?
B2 B1 V1 B2 -113.5(3) . . . 5_756 ?
V1 B1 V1 B2 -42.2(3) 5_756 . . 5_756 ?
B2 B1 V1 B1 -71.3(4) . . . 5_756 ?
V1 B1 V1 B1 0.0 5_756 . . 5_756 ?
B2 B1 V1 V1 -71.3(4) . . . 5_756 ?
B1 B2 V1 C5 -138.4(4) . . . . ?
S1 B2 V1 C5 -42.4(8) . . . . ?
V1 B2 V1 C5 150.0(3) 5_756 . . . ?
B1 B2 V1 C4 -143.8(6) . . . . ?
S1 B2 V1 C4 -47.8(11) . . . . ?
V1 B2 V1 C4 144.7(5) 5_756 . . . ?
B1 B2 V1 C1 -104.7(4) . . . . ?
S1 B2 V1 C1 -8.7(7) . . . . ?
V1 B2 V1 C1 -176.3(3) 5_756 . . . ?
B1 B2 V1 C3 -69.9(7) . . . . ?
S1 B2 V1 C3 26.1(11) . . . . ?
V1 B2 V1 C3 -141.5(5) 5_756 . . . ?
B1 B2 V1 C2 -72.8(4) . . . . ?
S1 B2 V1 C2 23.2(8) . . . . ?
V1 B2 V1 C2 -144.3(3) 5_756 . . . ?
S1 B2 V1 B1 96.0(8) . . . . ?
V1 B2 V1 B1 -71.5(4) 5_756 . . . ?
B1 B2 V1 B2 71.5(3) . . . 5_756 ?
S1 B2 V1 B2 167.5(8) . . . 5_756 ?
V1 B2 V1 B2 0.0 5_756 . . 5_756 ?
B1 B2 V1 B1 113.6(4) . . . 5_756 ?
S1 B2 V1 B1 -150.3(7) . . . 5_756 ?
V1 B2 V1 B1 42.1(2) 5_756 . . 5_756 ?
B1 B2 V1 V1 71.5(3) . . . 5_756 ?
S1 B2 V1 V1 167.5(8) . . . 5_756 ?
